data_9009666
loop_
_publ_author_name
'Gualtieri, A. F.'

_publ_section_title
;
 Accuracy of XRPD QPA using the combined Rietveld-RIR method
;
_journal_name_full 'Journal of Applied Crystallography'
_journal_page_first 267
_journal_page_last 278
_journal_paper_doi 10.1107/S002188989901643X
_journal_volume 33
_journal_year 2000
_chemical_compound_source 'Baveno, Novara, Italy'
_chemical_formula_sum 'O2 Si'
_chemical_name_mineral Quartz
_space_group_IT_number 152
_symmetry_space_group_name_Hall 'P 31 2"'
_symmetry_space_group_name_H-M 'P 31 2 1'
_cell_angle_alpha 90
_cell_angle_beta 90
_cell_angle_gamma 120
_cell_length_a 4.9158
_cell_length_b 4.9158
_cell_length_c 5.4091
_cell_formula_units_Z 3
_cell_volume 113.199
_database_code_amcsd 0012866
_exptl_crystal_density_diffrn 2.644
_cod_original_formula_sum 'Si O2'
_cod_database_code 9009666

loop_
_space_group_symop_operation_xyz
x,y,z
y,x,-z
-y,x-y,1/3+z
-x,-x+y,1/3-z
-x+y,-x,2/3+z
x-y,-y,2/3-z

loop_
_atom_site_label
_atom_site_fract_x
_atom_site_fract_y
_atom_site_fract_z
_atom_site_U_iso_or_equiv
Si 0.53030 0.00000 0.33333 0.02200
O 0.14620 0.41420 -0.11900 0.01900

loop_
_cod_related_entry_id
_cod_related_entry_database
_cod_related_entry_code
1 AMCSD 0012866
